data_1519560
loop_
_publ_author_name
'Butts, Craig'
'Light, Mark E.'
'Hursthouse, Michael B.'

_publ_section_title
;
 C13H19F6N2P
;
_journal_name_full 'Crystal Structure Report Archive'
_journal_page_first 1214
_journal_year 2003
_chemical_formula_moiety 'C13 H19 N2, F6 P'
_chemical_formula_sum 'C13 H19 F6 N2 P'
_chemical_formula_weight 348.27
_space_group_IT_number 14
_symmetry_cell_setting monoclinic
_symmetry_space_group_name_Hall '-P 2yn'
_symmetry_space_group_name_H-M 'P 1 21/n 1'
_atom_sites_solution_hydrogens geom
_atom_sites_solution_primary direct
_atom_sites_solution_secondary difmap
_cell_angle_alpha 90.00
_cell_angle_beta 103.591(2)
_cell_angle_gamma 90.00
_cell_formula_units_Z 4
_cell_length_a 9.6325(3)
_cell_length_b 16.6358(6)
_cell_length_c 9.8585(3)
_cell_measurement_reflns_used 45905
_cell_measurement_temperature 120(2)
_cell_measurement_theta_max 27.48
_cell_measurement_theta_min 2.91
_cell_volume 1535.53(9)
_computing_cell_refinement 'DENZO and COLLECT'
_computing_data_collection
;
'DENZO (Otwinowski and Minor, 1997) & COLLECT (Hooft, 1998) '
;
_computing_data_reduction 'DENZO and COLLECT'
_computing_molecular_graphics 'PLATON (Watkin, Pearce 1995)'
_computing_publication_material SHELXL-97
_computing_structure_refinement 'SHELXL-97 (Sheldrick, 2008)'
_computing_structure_solution 'SHELXS-97 (Sheldrick, 2008)'
_diffrn_ambient_temperature 120(2)
_diffrn_measured_fraction_theta_full 0.995
_diffrn_measured_fraction_theta_max 0.995
_diffrn_measurement_device_type 'Enraf Nonius KappaCCD area detector'
_diffrn_measurement_method '\w and \f scans to fill Ewald sphere'
_diffrn_radiation_monochromator graphite
_diffrn_radiation_source 'Enraf Nonius FR591 rotating anode'
_diffrn_radiation_type MoK\a
_diffrn_radiation_wavelength 0.71073
_diffrn_reflns_av_R_equivalents 0.0258
_diffrn_reflns_av_sigmaI/netI 0.0390
_diffrn_reflns_limit_h_max 11
_diffrn_reflns_limit_h_min -11
_diffrn_reflns_limit_k_max 19
_diffrn_reflns_limit_k_min -19
_diffrn_reflns_limit_l_max 11
_diffrn_reflns_limit_l_min -11
_diffrn_reflns_number 5255
_diffrn_reflns_theta_full 25.02
_diffrn_reflns_theta_max 25.02
_diffrn_reflns_theta_min 3.60
_exptl_absorpt_coefficient_mu 0.240
_exptl_absorpt_correction_T_max 0.9764
_exptl_absorpt_correction_T_min 0.9537
_exptl_absorpt_correction_type multi-scan
_exptl_absorpt_process_details 'SORTAV (R. H. Blessing, Acta Cryst. A51'
_exptl_crystal_colour Colourless
_exptl_crystal_density_diffrn 1.506
_exptl_crystal_density_method 'not measured'
_exptl_crystal_description Block
_exptl_crystal_F_000 720
_exptl_crystal_size_max 0.20
_exptl_crystal_size_mid 0.15
_exptl_crystal_size_min 0.10
_refine_diff_density_max 0.229
_refine_diff_density_min -0.302
_refine_diff_density_rms 0.050
_refine_ls_extinction_coef 0.014(2)
_refine_ls_extinction_expression Fc^*^=kFc[1+0.001xFc^2^\l^3^/sin(2\q)]^-1/4^
_refine_ls_extinction_method SHELXL
_refine_ls_goodness_of_fit_ref 1.032
_refine_ls_hydrogen_treatment constr
_refine_ls_matrix_type full
_refine_ls_number_parameters 202
_refine_ls_number_reflns 2703
_refine_ls_number_restraints 0
_refine_ls_restrained_S_all 1.032
_refine_ls_R_factor_all 0.0448
_refine_ls_R_factor_gt 0.0377
_refine_ls_shift/su_max 0.028
_refine_ls_shift/su_mean 0.001
_refine_ls_structure_factor_coef Fsqd
_refine_ls_weighting_details 'calc w=1/[\s^2^(Fo^2^)+(0.0464P)^2^+0.7991P] where P=(Fo^2^+2Fc^2^)/3'
_refine_ls_weighting_scheme calc
_refine_ls_wR_factor_gt 0.0975
_refine_ls_wR_factor_ref 0.1013
_reflns_number_gt 2336
_reflns_number_total 2703
_reflns_threshold_expression >2\s(I)
_cod_data_source_file eCrystal-1214.cif
_cod_data_source_block s92
_cod_depositor_comments
;
Citation :
Butts, Craig and Light, Mark E. and Hursthouse, Michael B. (2003) 
University of Southampton, Crystal Structure Report Archive. 
(doi:10.5258/ecrystals/1214)

More at:
http://ecrystals.chem.soton.ac.uk/1214/

The following automatic conversions were performed:

'_symmetry_cell_setting' value 'Monoclinic' changed to 'monoclinic'
according to the built-in table from CIF Core dictionary named
'cif_core.dic' version 2.4.1 from 2010-06-29.

Automatic conversion script
Id: cif_fix_values 3271 2015-04-21 07:52:19Z andrius 
;
_cod_original_sg_symbol_H-M P21/n
_cod_database_code 1519560

loop_
_symmetry_equiv_pos_as_xyz
'x, y, z'
'-x+1/2, y+1/2, -z+1/2'
'-x, -y, -z'
'x-1/2, -y-1/2, z-1/2'

loop_
_atom_site_label
_atom_site_type_symbol
_atom_site_fract_x
_atom_site_fract_y
_atom_site_fract_z
_atom_site_U_iso_or_equiv
_atom_site_adp_type
_atom_site_occupancy
_atom_site_symmetry_multiplicity
_atom_site_calc_flag
_atom_site_refinement_flags
_atom_site_disorder_assembly
_atom_site_disorder_group
N1 N 1.10683(16) 0.05322(9) 0.29926(16) 0.0243(4) Uani 1 1 d . . .
N2 N 0.98164(16) 0.15296(9) 0.35277(15) 0.0241(4) Uani 1 1 d . . .
C1 C 1.3142(2) -0.05613(13) 0.0694(2) 0.0352(5) Uani 1 1 d . . .
H1A H 1.4019 -0.0242 0.0958 0.053 Uiso 1 1 calc R . .
H1B H 1.2922 -0.0666 -0.0312 0.053 Uiso 1 1 calc R . .
H1C H 1.3275 -0.1073 0.1202 0.053 Uiso 1 1 calc R . .
C2 C 1.1915(2) -0.01002(12) 0.1057(2) 0.0282(4) Uani 1 1 d . . .
H2A H 1.1759 0.0408 0.0520 0.034 Uiso 1 1 calc R . .
H2B H 1.1030 -0.0423 0.0795 0.034 Uiso 1 1 calc R . .
C3 C 1.2239(2) 0.00851(12) 0.2606(2) 0.0283(4) Uani 1 1 d . . .
H3A H 1.2399 -0.0425 0.3139 0.034 Uiso 1 1 calc R . .
H3B H 1.3127 0.0406 0.2865 0.034 Uiso 1 1 calc R . .
C4 C 1.1046(2) 0.13166(11) 0.32391(19) 0.0248(4) Uani 1 1 d . . .
H4 H 1.1805 0.1676 0.3213 0.030 Uiso 1 1 calc R . .
C5 C 0.9411(2) 0.23502(11) 0.38474(19) 0.0259(4) Uani 1 1 d . . .
H5A H 0.8399 0.2444 0.3370 0.031 Uiso 1 1 calc R . .
H5B H 0.9999 0.2741 0.3472 0.031 Uiso 1 1 calc R . .
C6 C 0.9600(2) 0.24987(12) 0.5393(2) 0.0305(5) Uani 1 1 d . . .
H6A H 1.0619 0.2438 0.5872 0.037 Uiso 1 1 calc R . .
H6B H 0.9043 0.2097 0.5785 0.037 Uiso 1 1 calc R . .
C7 C 0.9096(2) 0.33416(12) 0.5642(2) 0.0312(5) Uani 1 1 d . . .
H7A H 0.9604 0.3736 0.5201 0.047 Uiso 1 1 calc R . .
H7B H 0.9291 0.3446 0.6648 0.047 Uiso 1 1 calc R . .
H7C H 0.8067 0.3385 0.5238 0.047 Uiso 1 1 calc R . .
C8 C 0.97643(19) 0.02083(11) 0.31051(18) 0.0243(4) Uani 1 1 d . . .
C9 C 0.9230(2) -0.05717(12) 0.29283(19) 0.0284(4) Uani 1 1 d . . .
H9 H 0.9760 -0.1002 0.2665 0.034 Uiso 1 1 calc R . .
C10 C 0.7881(2) -0.06837(12) 0.3159(2) 0.0330(5) Uani 1 1 d . . .
H10 H 0.7477 -0.1207 0.3063 0.040 Uiso 1 1 calc R . .
C11 C 0.7094(2) -0.00466(13) 0.3529(2) 0.0325(5) Uani 1 1 d . . .
H11 H 0.6174 -0.0153 0.3683 0.039 Uiso 1 1 calc R . .
C12 C 0.7606(2) 0.07294(12) 0.36801(19) 0.0284(4) Uani 1 1 d . . .
H12 H 0.7063 0.1161 0.3920 0.034 Uiso 1 1 calc R . .
C13 C 0.8973(2) 0.08429(11) 0.34579(18) 0.0240(4) Uani 1 1 d . . .
P1 P 0.47478(5) 0.24099(3) 0.48198(5) 0.02549(18) Uani 1 1 d . . .
F1 F 0.35664(12) 0.26935(7) 0.34792(11) 0.0350(3) Uani 1 1 d . . .
F2 F 0.35372(13) 0.23459(8) 0.56780(12) 0.0405(3) Uani 1 1 d . . .
F3 F 0.44604(13) 0.14883(7) 0.43353(12) 0.0374(3) Uani 1 1 d . . .
F4 F 0.59264(12) 0.21224(8) 0.61534(12) 0.0401(3) Uani 1 1 d . . .
F5 F 0.59403(12) 0.24736(7) 0.39367(12) 0.0362(3) Uani 1 1 d . . .
F6 F 0.50408(13) 0.33228(7) 0.53038(12) 0.0377(3) Uani 1 1 d . . .

loop_
_atom_site_aniso_label
_atom_site_aniso_U_11
_atom_site_aniso_U_22
_atom_site_aniso_U_33
_atom_site_aniso_U_23
_atom_site_aniso_U_13
_atom_site_aniso_U_12
N1 0.0218(8) 0.0258(9) 0.0254(8) -0.0026(7) 0.0060(6) 0.0000(6)
N2 0.0255(8) 0.0230(8) 0.0252(8) -0.0002(6) 0.0086(7) 0.0001(6)
C1 0.0331(11) 0.0347(12) 0.0398(12) -0.0062(9) 0.0125(9) 0.0030(9)
C2 0.0266(10) 0.0274(10) 0.0311(10) -0.0023(8) 0.0078(8) 0.0005(8)
C3 0.0235(10) 0.0289(11) 0.0324(10) -0.0023(8) 0.0066(8) 0.0042(8)
C4 0.0242(10) 0.0249(10) 0.0257(9) -0.0024(8) 0.0068(8) -0.0018(8)
C5 0.0296(10) 0.0217(10) 0.0278(10) 0.0009(8) 0.0100(8) 0.0023(8)
C6 0.0362(12) 0.0288(11) 0.0270(10) 0.0003(8) 0.0083(8) 0.0053(9)
C7 0.0367(12) 0.0285(11) 0.0309(10) -0.0026(8) 0.0130(9) 0.0015(9)
C8 0.0237(10) 0.0277(10) 0.0212(9) 0.0018(8) 0.0045(7) -0.0007(8)
C9 0.0339(11) 0.0240(10) 0.0267(10) 0.0004(8) 0.0057(8) 0.0000(8)
C10 0.0372(12) 0.0272(11) 0.0337(11) 0.0016(9) 0.0063(9) -0.0079(9)
C11 0.0280(10) 0.0384(12) 0.0322(11) 0.0023(9) 0.0096(8) -0.0062(9)
C12 0.0254(10) 0.0320(11) 0.0289(10) 0.0007(8) 0.0084(8) 0.0007(8)
C13 0.0261(10) 0.0241(10) 0.0217(9) 0.0016(7) 0.0053(7) 0.0001(8)
P1 0.0234(3) 0.0278(3) 0.0250(3) -0.0008(2) 0.0051(2) -0.0021(2)
F1 0.0298(6) 0.0439(7) 0.0287(6) 0.0011(5) 0.0013(5) 0.0032(5)
F2 0.0361(7) 0.0546(8) 0.0351(7) -0.0015(6) 0.0172(6) -0.0055(6)
F3 0.0406(7) 0.0282(7) 0.0422(7) -0.0056(5) 0.0075(6) -0.0057(5)
F4 0.0369(7) 0.0428(8) 0.0342(6) 0.0024(6) -0.0043(5) 0.0021(6)
F5 0.0277(6) 0.0443(8) 0.0397(7) -0.0025(5) 0.0139(5) -0.0036(5)
F6 0.0426(7) 0.0284(7) 0.0400(7) -0.0049(5) 0.0056(6) -0.0021(5)

loop_
_atom_type_symbol
_atom_type_description
_atom_type_scat_dispersion_real
_atom_type_scat_dispersion_imag
_atom_type_scat_source
C C 0.0033 0.0016 'International Tables Vol C Tables 4.2.6.8 and 6.1.1.4'
H H 0.0000 0.0000 'International Tables Vol C Tables 4.2.6.8 and 6.1.1.4'
N N 0.0061 0.0033 'International Tables Vol C Tables 4.2.6.8 and 6.1.1.4'
F F 0.0171 0.0103 'International Tables Vol C Tables 4.2.6.8 and 6.1.1.4'
P P 0.1023 0.0942 'International Tables Vol C Tables 4.2.6.8 and 6.1.1.4'

loop_
_geom_angle_atom_site_label_1
_geom_angle_atom_site_label_2
_geom_angle_atom_site_label_3
_geom_angle
_geom_angle_site_symmetry_1
_geom_angle_site_symmetry_3
C4 N1 C8 108.12(15) . .
C4 N1 C3 126.13(16) . .
C8 N1 C3 125.70(16) . .
C4 N2 C13 108.00(15) . .
C4 N2 C5 125.93(15) . .
C13 N2 C5 126.06(15) . .
C2 C1 H1A 109.5 . .
C2 C1 H1B 109.5 . .
H1A C1 H1B 109.5 . .
C2 C1 H1C 109.5 . .
H1A C1 H1C 109.5 . .
H1B C1 H1C 109.5 . .
C3 C2 C1 110.65(16) . .
C3 C2 H2A 109.5 . .
C1 C2 H2A 109.5 . .
C3 C2 H2B 109.5 . .
C1 C2 H2B 109.5 . .
H2A C2 H2B 108.1 . .
N1 C3 C2 111.98(15) . .
N1 C3 H3A 109.2 . .
C2 C3 H3A 109.2 . .
N1 C3 H3B 109.2 . .
C2 C3 H3B 109.2 . .
H3A C3 H3B 107.9 . .
N1 C4 N2 110.78(16) . .
N1 C4 H4 124.6 . .
N2 C4 H4 124.6 . .
N2 C5 C6 113.05(15) . .
N2 C5 H5A 109.0 . .
C6 C5 H5A 109.0 . .
N2 C5 H5B 109.0 . .
C6 C5 H5B 109.0 . .
H5A C5 H5B 107.8 . .
C5 C6 C7 110.23(16) . .
C5 C6 H6A 109.6 . .
C7 C6 H6A 109.6 . .
C5 C6 H6B 109.6 . .
C7 C6 H6B 109.6 . .
H6A C6 H6B 108.1 . .
C6 C7 H7A 109.5 . .
C6 C7 H7B 109.5 . .
H7A C7 H7B 109.5 . .
C6 C7 H7C 109.5 . .
H7A C7 H7C 109.5 . .
H7B C7 H7C 109.5 . .
C9 C8 N1 131.59(18) . .
C9 C8 C13 121.98(17) . .
N1 C8 C13 106.43(16) . .
C10 C9 C8 116.05(18) . .
C10 C9 H9 122.0 . .
C8 C9 H9 122.0 . .
C9 C10 C11 121.84(19) . .
C9 C10 H10 119.1 . .
C11 C10 H10 119.1 . .
C12 C11 C10 122.39(19) . .
C12 C11 H11 118.8 . .
C10 C11 H11 118.8 . .
C11 C12 C13 115.87(18) . .
C11 C12 H12 122.1 . .
C13 C12 H12 122.1 . .
N2 C13 C8 106.65(16) . .
N2 C13 C12 131.50(17) . .
C8 C13 C12 121.84(17) . .
F4 P1 F2 90.59(7) . .
F4 P1 F6 89.84(7) . .
F2 P1 F6 90.28(7) . .
F4 P1 F1 179.70(7) . .
F2 P1 F1 89.49(6) . .
F6 P1 F1 90.45(7) . .
F4 P1 F5 90.31(7) . .
F2 P1 F5 179.05(7) . .
F6 P1 F5 90.03(7) . .
F1 P1 F5 89.61(6) . .
F4 P1 F3 89.91(7) . .
F2 P1 F3 89.87(7) . .
F6 P1 F3 179.72(8) . .
F1 P1 F3 89.80(7) . .
F5 P1 F3 89.83(6) . .

loop_
_geom_bond_atom_site_label_1
_geom_bond_atom_site_label_2
_geom_bond_distance
_geom_bond_site_symmetry_2
N1 C4 1.328(2) .
N1 C8 1.395(2) .
N1 C3 1.473(2) .
N2 C4 1.329(2) .
N2 C13 1.394(2) .
N2 C5 1.474(2) .
C1 C2 1.520(3) .
C1 H1A 0.9800 .
C1 H1B 0.9800 .
C1 H1C 0.9800 .
C2 C3 1.517(3) .
C2 H2A 0.9900 .
C2 H2B 0.9900 .
C3 H3A 0.9900 .
C3 H3B 0.9900 .
C4 H4 0.9500 .
C5 C6 1.511(3) .
C5 H5A 0.9900 .
C5 H5B 0.9900 .
C6 C7 1.523(3) .
C6 H6A 0.9900 .
C6 H6B 0.9900 .
C7 H7A 0.9800 .
C7 H7B 0.9800 .
C7 H7C 0.9800 .
C8 C9 1.392(3) .
C8 C13 1.393(3) .
C9 C10 1.383(3) .
C9 H9 0.9500 .
C10 C11 1.400(3) .
C10 H10 0.9500 .
C11 C12 1.377(3) .
C11 H11 0.9500 .
C12 C13 1.397(3) .
C12 H12 0.9500 .
P1 F4 1.5952(12) .
P1 F2 1.5971(12) .
P1 F6 1.5971(12) .
P1 F1 1.5992(12) .
P1 F5 1.5996(12) .
P1 F3 1.6103(12) .
